data_7049534
loop_
_publ_author_name
'Arnold, Polly L.'
'Puig-Urrea, Laura'
'Wells, Jordann A. L.'
'Yuan, Dan'
'Cruickshank, Faye L.'
'Young, Rowan D.'

_publ_section_title
;
 Applications of boroxide ligands in supporting small molecule activation
 by U(iii) and U(iv) complexes.
;
_journal_issue 15
_journal_name_full 'Dalton transactions (Cambridge, England : 2003)'
_journal_page_first 4894
_journal_page_last 4905
_journal_paper_doi 10.1039/c8dt05051a
_journal_volume 48
_journal_year 2019
_chemical_formula_moiety '2(C36 H76 B N3 O Si6 U)'
_chemical_formula_sum 'C72 H152 B2 N6 O2 Si12 U2'
_chemical_formula_weight 1968.75
_space_group_crystal_system triclinic
_space_group_IT_number 2
_space_group_name_Hall '-P 1'
_space_group_name_H-M_alt 'P -1'
_symmetry_space_group_name_Hall '-P 1'
_symmetry_space_group_name_H-M 'P -1'
_atom_sites_solution_hydrogens geom
_atom_sites_solution_primary dual
_audit_creation_date 2018-12-06
_audit_creation_method
;
Olex2 1.2
(compiled 2018.05.29 svn.r3508 for OlexSys, GUI svn.r5506)
;
_audit_update_record
;
2018-12-21 deposited with the CCDC.    2019-02-28 downloaded from the CCDC.
;
_cell_angle_alpha 102.222(2)
_cell_angle_beta 98.2700(10)
_cell_angle_gamma 90.1220(10)
_cell_formula_units_Z 1
_cell_length_a 12.0703(2)
_cell_length_b 13.1641(2)
_cell_length_c 15.6746(3)
_cell_measurement_reflns_used 20349
_cell_measurement_temperature 293(2)
_cell_measurement_theta_max 30.0100
_cell_measurement_theta_min 3.4180
_cell_volume 2407.48(7)
_computing_cell_refinement 'CrysAlisPro 1.171.38.46 (Rigaku OD, 2015)'
_computing_data_collection 'CrysAlisPro 1.171.38.46 (Rigaku OD, 2015)'
_computing_data_reduction 'CrysAlisPro 1.171.38.46 (Rigaku OD, 2015)'
_computing_molecular_graphics 'Olex2 (Dolomanov et al., 2009)'
_computing_publication_material 'Olex2 (Dolomanov et al., 2009)'
_computing_structure_refinement 'ShelXL (Sheldrick, 2015)'
_computing_structure_solution 'ShelXT (Sheldrick, 2015)'
_diffrn_ambient_temperature 170
_diffrn_detector 'CCD plate'
_diffrn_detector_area_resol_mean 16.1042
_diffrn_detector_type Eos
_diffrn_measured_fraction_theta_full 0.998
_diffrn_measured_fraction_theta_max 0.999
_diffrn_measurement_details
;
List of Runs (angles in degrees, time in seconds):

  # Type    Start    End  Width  t~exp~   \w     \q     \k     \f   Frames
#--------------------------------------------------------------------------
  1  \w    -25.00  22.00   1.00   10.00    --  -18.68 -99.00  30.00   47
  2  \w    -93.00 -34.00   1.00   10.00    --  -18.68-179.00 -30.00   59
  3  \w    -25.00  22.00   1.00   10.00    --  -18.68 -99.00-120.00   47
  4  \w    -49.00  49.00   1.00   10.00    --   20.40 -77.00 150.00   98
  5  \w      2.00  89.00   1.00   10.00    --   20.40  57.00   0.00   87
  6  \w     34.00  95.00   1.00   10.00    --   20.40 179.00 -60.00   61
  7  \w    -18.00  93.00   1.00   10.00    --   20.40  19.00 -60.00  111
  8  \w    -87.00   0.00   1.00   10.00    --  -18.68 -57.00 150.00   87
  9  \w    -25.00  22.00   1.00   10.00    --  -18.68 -99.00 120.00   47
 10  \w    -25.00  61.00   1.00   10.00    --   20.40 -99.00-120.00   86
 11  \w    -25.00  61.00   1.00   10.00    --   20.40 -99.00   0.00   86
 12  \w      2.00  89.00   1.00   10.00    --   20.40  57.00  90.00   87
 13  \w    -48.00  39.00   1.00   10.00    --   20.40 -57.00 -60.00   87
 14  \w    -14.00  68.00   1.00   10.00    --   20.40-112.00 134.08   82
;
_diffrn_measurement_device 'four-circle diffractometer'
_diffrn_measurement_device_type 'Xcalibur, Eos'
_diffrn_measurement_method '\w scans'
_diffrn_orient_matrix_type 'CrysAlisPro convention (1999,Acta A55,543-557)'
_diffrn_orient_matrix_UB_11 0.0431569000
_diffrn_orient_matrix_UB_12 -0.0270313000
_diffrn_orient_matrix_UB_13 -0.0206338000
_diffrn_orient_matrix_UB_21 0.0318861000
_diffrn_orient_matrix_UB_22 0.0015946000
_diffrn_orient_matrix_UB_23 0.0419951000
_diffrn_orient_matrix_UB_31 -0.0255137000
_diffrn_orient_matrix_UB_32 -0.0480589000
_diffrn_orient_matrix_UB_33 0.0014872000
_diffrn_radiation_monochromator graphite
_diffrn_radiation_probe x-ray
_diffrn_radiation_type MoK\a
_diffrn_radiation_wavelength 0.71073
_diffrn_reflns_av_R_equivalents 0.0492
_diffrn_reflns_av_unetI/netI 0.0351
_diffrn_reflns_Laue_measured_fraction_full 0.998
_diffrn_reflns_Laue_measured_fraction_max 0.999
_diffrn_reflns_limit_h_max 15
_diffrn_reflns_limit_h_min -15
_diffrn_reflns_limit_k_max 16
_diffrn_reflns_limit_k_min -16
_diffrn_reflns_limit_l_max 19
_diffrn_reflns_limit_l_min -19
_diffrn_reflns_number 51203
_diffrn_reflns_point_group_measured_fraction_full 0.998
_diffrn_reflns_point_group_measured_fraction_max 0.999
_diffrn_reflns_theta_full 25.242
_diffrn_reflns_theta_max 26.371
_diffrn_reflns_theta_min 2.964
_diffrn_source 'fine-focus sealed X-ray tube'
_diffrn_source_type 'Enhance (Mo) X-ray Source'
_exptl_absorpt_coefficient_mu 3.549
_exptl_absorpt_correction_T_max 1.00000
_exptl_absorpt_correction_T_min 0.48247
_exptl_absorpt_correction_type multi-scan
_exptl_absorpt_process_details
;
CrysAlisPro 1.171.38.46 (Rigaku Oxford Diffraction, 2015)
Empirical absorption correction using spherical harmonics,
 implemented in SCALE3 ABSPACK scaling algorithm.
;
_exptl_crystal_density_diffrn 1.358
_exptl_crystal_F_000 1004
_exptl_crystal_size_max 0.792
_exptl_crystal_size_mid 0.334
_exptl_crystal_size_min 0.084
_refine_diff_density_max 0.802
_refine_diff_density_min -0.603
_refine_diff_density_rms 0.086
_refine_ls_extinction_method none
_refine_ls_goodness_of_fit_ref 1.065
_refine_ls_hydrogen_treatment constr
_refine_ls_matrix_type full
_refine_ls_number_parameters 457
_refine_ls_number_reflns 9835
_refine_ls_number_restraints 0
_refine_ls_restrained_S_all 1.065
_refine_ls_R_factor_all 0.0299
_refine_ls_R_factor_gt 0.0240
_refine_ls_shift/su_max 0.002
_refine_ls_shift/su_mean 0.000
_refine_ls_structure_factor_coef Fsqd
_refine_ls_weighting_details 'w=1/[\s^2^(Fo^2^)+(0.0244P)^2^+0.9968P] where P=(Fo^2^+2Fc^2^)/3'
_refine_ls_weighting_scheme calc
_refine_ls_wR_factor_gt 0.0533
_refine_ls_wR_factor_ref 0.0552
_reflns_Friedel_coverage 0.000
_reflns_number_gt 8900
_reflns_number_total 9835
_reflns_threshold_expression 'I > 2\s(I)'
_cod_data_source_file c8dt05051a2.cif
_cod_data_source_block p18053_tri
_cod_depositor_comments 'Adding full bibliography for 7049530--7049539.cif.'
_cod_database_code 7049534
_shelx_shelxl_version_number 2018/3
_chemical_oxdiff_formula 'U1 C100 H100 B3 O3'
_shelx_space_group_comment
;
The symmetry employed for this shelxl refinement is uniquely defined
by the following loop, which should always be used as a source of
symmetry information in preference to the above space-group names.
They are only intended as comments.
;
_reflns_odcompleteness_completeness 99.86
_reflns_odcompleteness_iscentric 1
_reflns_odcompleteness_theta 26.32
_olex2_refinement_description
;
1. Fixed Uiso
 At 1.2 times of:
  All C(H) groups
 At 1.5 times of:
  All C(H,H,H) groups
2.a Aromatic/amide H refined with riding coordinates:
 C124(H124), C4AA(H4AA), C2AA(H2AA), C115(H115)
2.b Idealised Me refined as rotating group:
 C123(H12A,H12B,H12C), C351(H35A,H35B,H35C), C113(H11A,H11B,H11C), C242(H24A,
 H24B,H24C), C122(H12D,H12E,H12F), C112(H11D,H11E,H11F), C243(H24D,H24E,H24F),
 C362(H36A,H36B,H36C), C352(H35D,H35E,H35F), C128(H12G,H12H,H12I), C121(H12J,
 H12K,H12L), C232(H23A,H23B,H23C), C126(H12M,H12N,H12O), C363(H36D,H36E,H36F),
 C111(H11G,H11H,H11I), C361(H36G,H36H,H36I), C353(H35G,H35H,H35I), C117(H11J,
 H11K,H11L), C241(H24G,H24H,H24I), C119(H11M,H11N,H11O), C231(H23D,H23E,H23F),
 C233(H23G,H23H,H23I), C127(H12P,H12Q,H12R), C118(H11P,H11Q,H11R)
;
_olex2_submission_special_instructions 'No special instructions were received'
_oxdiff_exptl_absorpt_empirical_details
;
Empirical correction (ABSPACK) includes:
- Absorption correction using spherical harmonics
- Frame scaling
;
_oxdiff_exptl_absorpt_empirical_full_max 1.603
_oxdiff_exptl_absorpt_empirical_full_min 0.711

loop_
_space_group_symop_operation_xyz
'x, y, z'
'-x, -y, -z'

loop_
_atom_site_label
_atom_site_type_symbol
_atom_site_fract_x
_atom_site_fract_y
_atom_site_fract_z
_atom_site_U_iso_or_equiv
_atom_site_adp_type
_atom_site_occupancy
_atom_site_site_symmetry_order
_atom_site_calc_flag
_atom_site_refinement_flags_posn
U1 U 0.31057(2) 0.64762(2) 0.75467(2) 0.01745(4) Uani 1 1 d .
Si5 Si 0.22940(7) 0.59380(6) 0.93618(5) 0.02359(18) Uani 1 1 d .
Si1 Si 0.55616(7) 0.78024(6) 0.89768(6) 0.02439(18) Uani 1 1 d .
Si6 Si 0.08241(7) 0.75177(7) 0.87406(6) 0.02698(19) Uani 1 1 d .
Si3 Si 0.40619(7) 0.37978(6) 0.71286(6) 0.02509(18) Uani 1 1 d .
Si4 Si 0.17898(7) 0.42602(6) 0.63308(6) 0.02617(19) Uani 1 1 d .
O1 O 0.25597(16) 0.75193(14) 0.66911(13) 0.0215(4) Uani 1 1 d .
N1 N 0.48647(19) 0.71791(17) 0.79414(15) 0.0197(5) Uani 1 1 d .
N3 N 0.19789(19) 0.67228(17) 0.85978(16) 0.0204(5) Uani 1 1 d .
N2 N 0.30429(19) 0.47198(17) 0.70058(16) 0.0208(5) Uani 1 1 d .
C123 C 0.4791(3) 0.6152(2) 0.6063(2) 0.0295(7) Uani 1 1 d .
H12A H 0.454559 0.555129 0.625063 0.044 Uiso 1 1 calc GR
H12B H 0.527273 0.594323 0.562514 0.044 Uiso 1 1 calc GR
H12C H 0.415178 0.648364 0.581683 0.044 Uiso 1 1 calc GR
C120 C 0.2656(2) 0.8362(2) 0.53528(19) 0.0201(6) Uani 1 1 d .
C351 C 0.3774(3) 0.5525(2) 0.9335(2) 0.0312(7) Uani 1 1 d .
H35A H 0.390487 0.532419 0.873288 0.047 Uiso 1 1 calc GR
H35B H 0.389941 0.494650 0.961604 0.047 Uiso 1 1 calc GR
H35C H 0.427791 0.609361 0.964087 0.047 Uiso 1 1 calc GR
C0AA C 0.1709(2) 0.9304(2) 0.67954(19) 0.0226(6) Uani 1 1 d .
C113 C 0.6542(3) 0.6922(3) 0.9488(2) 0.0342(8) Uani 1 1 d .
H11A H 0.612599 0.633249 0.956326 0.051 Uiso 1 1 calc GR
H11B H 0.690992 0.729316 1.005191 0.051 Uiso 1 1 calc GR
H11C H 0.709089 0.668836 0.910990 0.051 Uiso 1 1 calc GR
C242 C 0.0765(3) 0.5324(2) 0.6498(2) 0.0329(8) Uani 1 1 d .
H24A H 0.062287 0.546187 0.709810 0.049 Uiso 1 1 calc GR
H24B H 0.007745 0.511347 0.610756 0.049 Uiso 1 1 calc GR
H24C H 0.106996 0.594229 0.637411 0.049 Uiso 1 1 calc GR
C125 C 0.2390(2) 0.7525(2) 0.4622(2) 0.0230(6) Uani 1 1 d .
C3AA C 0.3148(2) 0.9273(2) 0.5186(2) 0.0236(6) Uani 1 1 d .
C122 C 0.5675(3) 0.8332(2) 0.6650(2) 0.0362(8) Uani 1 1 d .
H12D H 0.493831 0.859285 0.653745 0.054 Uiso 1 1 calc GR
H12E H 0.600633 0.820684 0.611796 0.054 Uiso 1 1 calc GR
H12F H 0.613024 0.883450 0.709722 0.054 Uiso 1 1 calc GR
C112 C 0.4552(3) 0.8277(3) 0.9765(2) 0.0341(8) Uani 1 1 d .
H11D H 0.437657 0.898329 0.974666 0.051 Uiso 1 1 calc GR
H11E H 0.488477 0.824170 1.035219 0.051 Uiso 1 1 calc GR
H11F H 0.387908 0.784817 0.960050 0.051 Uiso 1 1 calc GR
C124 C 0.2577(2) 0.7604(2) 0.3785(2) 0.0265(7) Uani 1 1 d .
H124 H 0.237185 0.704538 0.331361 0.032 Uiso 1 1 calc R
C243 C 0.1148(3) 0.3092(3) 0.6588(2) 0.0399(9) Uani 1 1 d .
H24D H 0.160836 0.250548 0.643928 0.060 Uiso 1 1 calc GR
H24E H 0.041473 0.294850 0.625024 0.060 Uiso 1 1 calc GR
H24F H 0.109131 0.322037 0.720563 0.060 Uiso 1 1 calc GR
C362 C 0.0116(3) 0.7786(3) 0.7684(2) 0.0361(8) Uani 1 1 d .
H36A H 0.066568 0.799152 0.736223 0.054 Uiso 1 1 calc GR
H36B H -0.039851 0.833476 0.780323 0.054 Uiso 1 1 calc GR
H36C H -0.028504 0.716918 0.734037 0.054 Uiso 1 1 calc GR
C352 C 0.1382(3) 0.4733(3) 0.9111(2) 0.0373(8) Uani 1 1 d .
H35D H 0.062233 0.491803 0.916325 0.056 Uiso 1 1 calc GR
H35E H 0.163377 0.430376 0.952075 0.056 Uiso 1 1 calc GR
H35F H 0.142226 0.435781 0.852111 0.056 Uiso 1 1 calc GR
C1AA C 0.0640(3) 0.9548(2) 0.6418(2) 0.0249(7) Uani 1 1 d .
C4AA C 0.3346(3) 0.9312(2) 0.4345(2) 0.0285(7) Uani 1 1 d .
H4AA H 0.368256 0.991026 0.425696 0.034 Uiso 1 1 calc R
B1 B 0.2339(3) 0.8343(2) 0.6299(2) 0.0221(7) Uani 1 1 d .
C128 C 0.1848(3) 0.6522(2) 0.4716(2) 0.0309(7) Uani 1 1 d .
H12G H 0.233776 0.621169 0.512143 0.046 Uiso 1 1 calc GR
H12H H 0.171357 0.605027 0.415141 0.046 Uiso 1 1 calc GR
H12I H 0.115056 0.666878 0.493644 0.046 Uiso 1 1 calc GR
C121 C 0.7037(3) 0.6632(3) 0.7229(2) 0.0359(8) Uani 1 1 d .
H12J H 0.747726 0.713538 0.768599 0.054 Uiso 1 1 calc GR
H12K H 0.736000 0.654930 0.669486 0.054 Uiso 1 1 calc GR
H12L H 0.702394 0.597799 0.740628 0.054 Uiso 1 1 calc GR
C232 C 0.3707(3) 0.2890(3) 0.7836(2) 0.0400(9) Uani 1 1 d .
H23A H 0.343923 0.328119 0.835087 0.060 Uiso 1 1 calc GR
H23B H 0.436389 0.253098 0.801112 0.060 Uiso 1 1 calc GR
H23C H 0.313584 0.239333 0.750589 0.060 Uiso 1 1 calc GR
C126 C 0.3476(3) 1.0231(2) 0.5902(2) 0.0350(8) Uani 1 1 d .
H12M H 0.282085 1.061675 0.601916 0.052 Uiso 1 1 calc GR
H12N H 0.399723 1.065691 0.571213 0.052 Uiso 1 1 calc GR
H12O H 0.381912 1.002809 0.642924 0.052 Uiso 1 1 calc GR
C116 C 0.2177(3) 0.9916(2) 0.7617(2) 0.0276(7) Uani 1 1 d .
C363 C 0.1260(3) 0.8781(3) 0.9516(3) 0.0459(9) Uani 1 1 d .
H36D H 0.161812 0.865297 1.006905 0.069 Uiso 1 1 calc GR
H36E H 0.061294 0.918873 0.960861 0.069 Uiso 1 1 calc GR
H36F H 0.177477 0.915153 0.926848 0.069 Uiso 1 1 calc GR
C5AA C 0.3060(3) 0.8491(2) 0.3631(2) 0.0293(7) Uani 1 1 d .
C111 C 0.6421(3) 0.8972(3) 0.8934(2) 0.0399(9) Uani 1 1 d .
H11G H 0.698676 0.876296 0.856560 0.060 Uiso 1 1 calc GR
H11H H 0.677172 0.929248 0.951895 0.060 Uiso 1 1 calc GR
H11I H 0.594638 0.945910 0.869545 0.060 Uiso 1 1 calc GR
C361 C -0.0311(3) 0.6902(3) 0.9184(2) 0.0392(9) Uani 1 1 d .
H36G H -0.060976 0.628824 0.876411 0.059 Uiso 1 1 calc GR
H36H H -0.089686 0.738519 0.928574 0.059 Uiso 1 1 calc GR
H36I H -0.000644 0.671788 0.972919 0.059 Uiso 1 1 calc GR
C353 C 0.2281(3) 0.6602(3) 1.0538(2) 0.0409(9) Uani 1 1 d .
H35G H 0.276170 0.721456 1.068064 0.061 Uiso 1 1 calc GR
H35H H 0.254269 0.613873 1.091519 0.061 Uiso 1 1 calc GR
H35I H 0.153092 0.679400 1.062200 0.061 Uiso 1 1 calc GR
C117 C 0.0055(3) 0.8898(2) 0.5561(2) 0.0358(8) Uani 1 1 d .
H11J H 0.049363 0.891719 0.509991 0.054 Uiso 1 1 calc GR
H11K H -0.066868 0.917012 0.541646 0.054 Uiso 1 1 calc GR
H11L H -0.003194 0.819285 0.562174 0.054 Uiso 1 1 calc GR
C241 C 0.1917(3) 0.3922(3) 0.5131(2) 0.0410(9) Uani 1 1 d .
H24G H 0.120148 0.397645 0.478927 0.062 Uiso 1 1 calc GR
H24H H 0.216478 0.322242 0.498042 0.062 Uiso 1 1 calc GR
H24I H 0.245047 0.439177 0.500612 0.062 Uiso 1 1 calc GR
C2AA C 0.0072(3) 1.0364(2) 0.6864(2) 0.0298(7) Uani 1 1 d .
H2AA H -0.063563 1.051583 0.660930 0.036 Uiso 1 1 calc R
C119 C 0.3328(3) 0.9735(3) 0.8066(2) 0.0404(8) Uani 1 1 d .
H11M H 0.357242 0.906805 0.778940 0.061 Uiso 1 1 calc GR
H11N H 0.330265 0.975244 0.867786 0.061 Uiso 1 1 calc GR
H11O H 0.384278 1.026870 0.801520 0.061 Uiso 1 1 calc GR
C231 C 0.4272(3) 0.2984(2) 0.6040(2) 0.0386(8) Uani 1 1 d .
H23D H 0.359870 0.257981 0.577718 0.058 Uiso 1 1 calc GR
H23E H 0.487749 0.252669 0.612353 0.058 Uiso 1 1 calc GR
H23F H 0.444669 0.342565 0.565969 0.058 Uiso 1 1 calc GR
C233 C 0.5464(3) 0.4414(3) 0.7637(3) 0.0403(9) Uani 1 1 d .
H23G H 0.579630 0.468153 0.720543 0.060 Uiso 1 1 calc GR
H23H H 0.593869 0.390515 0.784327 0.060 Uiso 1 1 calc GR
H23I H 0.537748 0.497307 0.812521 0.060 Uiso 1 1 calc GR
C127 C 0.3280(3) 0.8570(3) 0.2724(2) 0.0462(9) Uani 1 1 d .
H12P H 0.303174 0.793563 0.230993 0.069 Uiso 1 1 calc GR
H12Q H 0.406750 0.868553 0.273446 0.069 Uiso 1 1 calc GR
H12R H 0.287902 0.914000 0.254907 0.069 Uiso 1 1 calc GR
C115 C 0.1583(3) 1.0726(2) 0.8037(2) 0.0302(7) Uani 1 1 d .
H115 H 0.190234 1.112639 0.857917 0.036 Uiso 1 1 calc R
C118 C -0.0120(3) 1.1819(3) 0.8161(3) 0.0442(9) Uani 1 1 d .
H11P H -0.052785 1.217629 0.774740 0.066 Uiso 1 1 calc GR
H11Q H 0.039305 1.229936 0.858006 0.066 Uiso 1 1 calc GR
H11R H -0.063501 1.152729 0.846440 0.066 Uiso 1 1 calc GR
C114 C 0.0529(3) 1.0951(2) 0.7668(2) 0.0327(8) Uani 1 1 d .
Si2 Si 0.55777(7) 0.70884(6) 0.70372(6) 0.02300(18) Uani 1 1 d .

loop_
_atom_site_aniso_label
_atom_site_aniso_U_11
_atom_site_aniso_U_22
_atom_site_aniso_U_33
_atom_site_aniso_U_23
_atom_site_aniso_U_13
_atom_site_aniso_U_12
U1 0.01637(6) 0.01810(6) 0.01827(6) 0.00546(4) 0.00157(4) -0.00125(4)
Si5 0.0214(4) 0.0306(4) 0.0207(4) 0.0093(4) 0.0038(3) 0.0015(3)
Si1 0.0211(4) 0.0284(4) 0.0211(4) 0.0027(4) -0.0014(3) -0.0040(3)
Si6 0.0188(4) 0.0314(5) 0.0340(5) 0.0111(4) 0.0086(4) 0.0039(3)
Si3 0.0287(5) 0.0190(4) 0.0286(5) 0.0075(4) 0.0040(4) 0.0018(3)
Si4 0.0303(5) 0.0216(4) 0.0249(5) 0.0068(4) -0.0040(4) -0.0060(3)
O1 0.0203(11) 0.0216(10) 0.0234(11) 0.0086(9) 0.0004(8) -0.0008(8)
N1 0.0163(12) 0.0218(12) 0.0205(13) 0.0041(10) 0.0012(10) -0.0011(9)
N3 0.0171(12) 0.0237(12) 0.0209(13) 0.0065(10) 0.0023(10) 0.0009(9)
N2 0.0218(13) 0.0199(12) 0.0200(13) 0.0061(10) -0.0015(10) -0.0016(9)
C123 0.0310(18) 0.0336(17) 0.0246(17) 0.0058(14) 0.0073(14) -0.0027(13)
C120 0.0218(15) 0.0180(14) 0.0206(15) 0.0066(12) 0.0003(12) 0.0025(11)
C351 0.0299(18) 0.0355(18) 0.0296(18) 0.0106(15) 0.0034(14) 0.0090(14)
C0AA 0.0264(16) 0.0217(15) 0.0220(16) 0.0104(13) 0.0027(12) 0.0005(12)
C113 0.0240(17) 0.049(2) 0.0287(18) 0.0114(16) -0.0027(14) -0.0008(14)
C242 0.0216(17) 0.0327(17) 0.041(2) 0.0090(15) -0.0075(14) -0.0044(13)
C125 0.0206(15) 0.0209(14) 0.0271(17) 0.0064(13) 0.0004(12) 0.0013(11)
C3AA 0.0233(16) 0.0190(14) 0.0296(17) 0.0068(13) 0.0054(13) 0.0027(11)
C122 0.042(2) 0.0362(19) 0.034(2) 0.0132(16) 0.0106(16) -0.0088(15)
C112 0.040(2) 0.0344(18) 0.0243(18) -0.0009(14) 0.0036(15) -0.0010(15)
C124 0.0252(17) 0.0273(16) 0.0237(17) 0.0008(13) -0.0007(13) 0.0044(12)
C243 0.043(2) 0.0334(18) 0.041(2) 0.0114(16) -0.0063(17) -0.0165(15)
C362 0.0246(18) 0.043(2) 0.050(2) 0.0253(18) 0.0112(16) 0.0098(14)
C352 0.036(2) 0.0384(19) 0.043(2) 0.0198(17) 0.0050(16) -0.0052(15)
C1AA 0.0289(17) 0.0229(15) 0.0257(17) 0.0091(13) 0.0071(13) 0.0008(12)
C4AA 0.0316(18) 0.0243(16) 0.0335(19) 0.0134(14) 0.0073(14) 0.0003(13)
B1 0.0169(17) 0.0221(16) 0.0263(19) 0.0063(14) -0.0018(14) -0.0054(13)
C128 0.0337(19) 0.0237(16) 0.0319(19) 0.0041(14) -0.0035(14) -0.0082(13)
C121 0.0246(18) 0.047(2) 0.036(2) 0.0078(16) 0.0086(15) -0.0003(14)
C232 0.049(2) 0.0333(18) 0.044(2) 0.0206(17) 0.0082(17) 0.0054(16)
C126 0.048(2) 0.0220(16) 0.036(2) 0.0052(14) 0.0104(16) -0.0077(14)
C116 0.0317(18) 0.0262(16) 0.0263(17) 0.0095(14) 0.0035(14) 0.0014(13)
C363 0.043(2) 0.038(2) 0.056(3) 0.0034(18) 0.0149(19) 0.0085(16)
C5AA 0.0295(18) 0.0362(18) 0.0250(17) 0.0118(14) 0.0052(14) 0.0071(13)
C111 0.041(2) 0.0389(19) 0.034(2) -0.0011(16) 0.0008(16) -0.0170(16)
C361 0.0236(18) 0.056(2) 0.045(2) 0.0224(19) 0.0120(16) 0.0046(15)
C353 0.040(2) 0.058(2) 0.0262(19) 0.0115(17) 0.0082(16) 0.0095(17)
C117 0.0338(19) 0.0338(18) 0.036(2) 0.0066(16) -0.0045(15) 0.0047(14)
C241 0.060(3) 0.0306(18) 0.0274(19) 0.0047(15) -0.0078(17) -0.0001(16)
C2AA 0.0264(17) 0.0288(17) 0.039(2) 0.0135(15) 0.0103(15) 0.0041(13)
C119 0.042(2) 0.045(2) 0.0284(19) 0.0008(16) -0.0053(16) 0.0051(16)
C231 0.049(2) 0.0277(17) 0.041(2) 0.0058(16) 0.0141(17) 0.0086(15)
C233 0.031(2) 0.0329(18) 0.054(2) 0.0073(17) 0.0001(17) 0.0050(14)
C127 0.054(3) 0.055(2) 0.033(2) 0.0118(18) 0.0132(18) -0.0013(18)
C115 0.040(2) 0.0247(16) 0.0251(17) 0.0023(13) 0.0074(14) -0.0011(13)
C118 0.048(2) 0.040(2) 0.048(2) 0.0088(18) 0.0216(19) 0.0099(17)
C114 0.037(2) 0.0293(17) 0.039(2) 0.0164(16) 0.0144(16) 0.0020(14)
Si2 0.0196(4) 0.0265(4) 0.0232(4) 0.0059(4) 0.0039(3) -0.0035(3)

loop_
_atom_type_symbol
_atom_type_description
_atom_type_scat_dispersion_real
_atom_type_scat_dispersion_imag
_atom_type_scat_source
C C 0.0033 0.0016 'International Tables Vol C Tables 4.2.6.8 and 6.1.1.4'
H H 0.0000 0.0000 'International Tables Vol C Tables 4.2.6.8 and 6.1.1.4'
B B 0.0013 0.0007 'International Tables Vol C Tables 4.2.6.8 and 6.1.1.4'
N N 0.0061 0.0033 'International Tables Vol C Tables 4.2.6.8 and 6.1.1.4'
O O 0.0106 0.0060 'International Tables Vol C Tables 4.2.6.8 and 6.1.1.4'
Si Si 0.0817 0.0704 'International Tables Vol C Tables 4.2.6.8 and 6.1.1.4'
U U -9.6767 9.6646 'International Tables Vol C Tables 4.2.6.8 and 6.1.1.4'

loop_
_exptl_crystal_face_index_h
_exptl_crystal_face_index_k
_exptl_crystal_face_index_l
_exptl_crystal_face_perp_dist
11 1 14 0.1327
-11 -1 -14 0.1327
3 17 -13 0.3672
-3 -17 13 0.3672
-6 8 17 0.0418
6 -8 -17 0.0418

loop_
_geom_angle_atom_site_label_1
_geom_angle_atom_site_label_2
_geom_angle_atom_site_label_3
_geom_angle
Si5 U1 Si4 89.77(2)
O1 U1 Si5 134.83(5)
O1 U1 Si4 99.19(5)
O1 U1 N1 94.85(8)
O1 U1 N3 106.19(8)
O1 U1 N2 120.44(8)
O1 U1 Si2 80.69(5)
N1 U1 Si5 107.01(6)
N1 U1 Si4 138.83(6)
N1 U1 N2 113.72(8)
N1 U1 Si2 28.96(6)
N3 U1 Si5 28.64(6)
N3 U1 Si4 95.89(6)
N3 U1 N1 116.96(9)
N3 U1 N2 105.00(8)
N3 U1 Si2 145.45(6)
N2 U1 Si5 86.46(6)
N2 U1 Si4 28.25(6)
N2 U1 Si2 99.73(6)
Si2 U1 Si5 133.55(2)
Si2 U1 Si4 116.77(2)
N3 Si5 U1 38.33(8)
N3 Si5 C351 108.15(13)
N3 Si5 C352 113.08(14)
N3 Si5 C353 115.09(14)
C351 Si5 U1 72.34(10)
C352 Si5 U1 112.29(12)
C352 Si5 C351 107.45(15)
C352 Si5 C353 108.53(16)
C353 Si5 U1 138.16(12)
C353 Si5 C351 103.89(16)
N1 Si1 C113 112.05(14)
N1 Si1 C112 111.49(13)
N1 Si1 C111 112.85(14)
C112 Si1 C113 107.44(15)
C111 Si1 C113 106.51(16)
C111 Si1 C112 106.10(16)
N3 Si6 C362 112.35(14)
N3 Si6 C363 110.76(15)
N3 Si6 C361 112.95(14)
C362 Si6 C363 108.65(17)
C362 Si6 C361 104.02(15)
C363 Si6 C361 107.77(17)
N2 Si3 C232 113.05(14)
N2 Si3 C231 111.36(14)
N2 Si3 C233 112.22(13)
C231 Si3 C232 107.33(16)
C231 Si3 C233 105.63(17)
C233 Si3 C232 106.80(17)
N2 Si4 U1 38.36(8)
N2 Si4 C242 107.20(13)
N2 Si4 C243 114.49(14)
N2 Si4 C241 113.53(15)
C242 Si4 U1 69.88(10)
C243 Si4 U1 134.91(12)
C243 Si4 C242 107.09(16)
C243 Si4 C241 106.42(16)
C241 Si4 U1 117.47(11)
C241 Si4 C242 107.77(16)
B1 O1 U1 167.23(19)
Si1 N1 U1 130.12(12)
Si2 N1 U1 112.15(12)
Si2 N1 Si1 117.70(13)
Si5 N3 U1 113.03(11)
Si5 N3 Si6 115.86(13)
Si6 N3 U1 131.05(12)
Si3 N2 U1 130.28(12)
Si4 N2 U1 113.39(11)
Si4 N2 Si3 116.28(13)
H12A C123 H12B 109.5
H12A C123 H12C 109.5
H12B C123 H12C 109.5
Si2 C123 H12A 109.5
Si2 C123 H12B 109.5
Si2 C123 H12C 109.5
C125 C120 C3AA 116.4(3)
C125 C120 B1 122.5(2)
C3AA C120 B1 120.9(3)
Si5 C351 H35A 109.5
Si5 C351 H35B 109.5
Si5 C351 H35C 109.5
H35A C351 H35B 109.5
H35A C351 H35C 109.5
H35B C351 H35C 109.5
C1AA C0AA B1 119.9(3)
C116 C0AA C1AA 118.0(3)
C116 C0AA B1 122.1(3)
Si1 C113 H11A 109.5
Si1 C113 H11B 109.5
Si1 C113 H11C 109.5
H11A C113 H11B 109.5
H11A C113 H11C 109.5
H11B C113 H11C 109.5
Si4 C242 H24A 109.5
Si4 C242 H24B 109.5
Si4 C242 H24C 109.5
H24A C242 H24B 109.5
H24A C242 H24C 109.5
H24B C242 H24C 109.5
C120 C125 C128 121.1(3)
C124 C125 C120 121.1(3)
C124 C125 C128 117.7(3)
C120 C3AA C126 122.5(3)
C4AA C3AA C120 120.7(3)
C4AA C3AA C126 116.8(3)
H12D C122 H12E 109.5
H12D C122 H12F 109.5
H12E C122 H12F 109.5
Si2 C122 H12D 109.5
Si2 C122 H12E 109.5
Si2 C122 H12F 109.5
Si1 C112 H11D 109.5
Si1 C112 H11E 109.5
Si1 C112 H11F 109.5
H11D C112 H11E 109.5
H11D C112 H11F 109.5
H11E C112 H11F 109.5
C125 C124 H124 119.0
C5AA C124 C125 121.9(3)
C5AA C124 H124 119.0
Si4 C243 H24D 109.5
Si4 C243 H24E 109.5
Si4 C243 H24F 109.5
H24D C243 H24E 109.5
H24D C243 H24F 109.5
H24E C243 H24F 109.5
Si6 C362 H36A 109.5
Si6 C362 H36B 109.5
Si6 C362 H36C 109.5
H36A C362 H36B 109.5
H36A C362 H36C 109.5
H36B C362 H36C 109.5
Si5 C352 H35D 109.5
Si5 C352 H35E 109.5
Si5 C352 H35F 109.5
H35D C352 H35E 109.5
H35D C352 H35F 109.5
H35E C352 H35F 109.5
C0AA C1AA C117 121.3(3)
C2AA C1AA C0AA 120.0(3)
C2AA C1AA C117 118.6(3)
C3AA C4AA H4AA 118.9
C5AA C4AA C3AA 122.2(3)
C5AA C4AA H4AA 118.9
O1 B1 C120 122.3(3)
O1 B1 C0AA 118.7(3)
C120 B1 C0AA 119.0(2)
C125 C128 H12G 109.5
C125 C128 H12H 109.5
C125 C128 H12I 109.5
H12G C128 H12H 109.5
H12G C128 H12I 109.5
H12H C128 H12I 109.5
H12J C121 H12K 109.5
H12J C121 H12L 109.5
H12K C121 H12L 109.5
Si2 C121 H12J 109.5
Si2 C121 H12K 109.5
Si2 C121 H12L 109.5
Si3 C232 H23A 109.5
Si3 C232 H23B 109.5
Si3 C232 H23C 109.5
H23A C232 H23B 109.5
H23A C232 H23C 109.5
H23B C232 H23C 109.5
C3AA C126 H12M 109.5
C3AA C126 H12N 109.5
C3AA C126 H12O 109.5
H12M C126 H12N 109.5
H12M C126 H12O 109.5
H12N C126 H12O 109.5
C0AA C116 C119 122.1(3)
C115 C116 C0AA 120.0(3)
C115 C116 C119 117.8(3)
Si6 C363 H36D 109.5
Si6 C363 H36E 109.5
Si6 C363 H36F 109.5
H36D C363 H36E 109.5
H36D C363 H36F 109.5
H36E C363 H36F 109.5
C124 C5AA C127 121.9(3)
C4AA C5AA C124 117.6(3)
C4AA C5AA C127 120.5(3)
Si1 C111 H11G 109.5
Si1 C111 H11H 109.5
Si1 C111 H11I 109.5
H11G C111 H11H 109.5
H11G C111 H11I 109.5
H11H C111 H11I 109.5
Si6 C361 H36G 109.5
Si6 C361 H36H 109.5
Si6 C361 H36I 109.5
H36G C361 H36H 109.5
H36G C361 H36I 109.5
H36H C361 H36I 109.5
Si5 C353 H35G 109.5
Si5 C353 H35H 109.5
Si5 C353 H35I 109.5
H35G C353 H35H 109.5
H35G C353 H35I 109.5
H35H C353 H35I 109.5
C1AA C117 H11J 109.5
C1AA C117 H11K 109.5
C1AA C117 H11L 109.5
H11J C117 H11K 109.5
H11J C117 H11L 109.5
H11K C117 H11L 109.5
Si4 C241 H24G 109.5
Si4 C241 H24H 109.5
Si4 C241 H24I 109.5
H24G C241 H24H 109.5
H24G C241 H24I 109.5
H24H C241 H24I 109.5
C1AA C2AA H2AA 119.2
C114 C2AA C1AA 121.7(3)
C114 C2AA H2AA 119.2
C116 C119 H11M 109.5
C116 C119 H11N 109.5
C116 C119 H11O 109.5
H11M C119 H11N 109.5
H11M C119 H11O 109.5
H11N C119 H11O 109.5
Si3 C231 H23D 109.5
Si3 C231 H23E 109.5
Si3 C231 H23F 109.5
H23D C231 H23E 109.5
H23D C231 H23F 109.5
H23E C231 H23F 109.5
Si3 C233 H23G 109.5
Si3 C233 H23H 109.5
Si3 C233 H23I 109.5
H23G C233 H23H 109.5
H23G C233 H23I 109.5
H23H C233 H23I 109.5
C5AA C127 H12P 109.5
C5AA C127 H12Q 109.5
C5AA C127 H12R 109.5
H12P C127 H12Q 109.5
H12P C127 H12R 109.5
H12Q C127 H12R 109.5
C116 C115 H115 119.2
C114 C115 C116 121.6(3)
C114 C115 H115 119.2
H11P C118 H11Q 109.5
H11P C118 H11R 109.5
H11Q C118 H11R 109.5
C114 C118 H11P 109.5
C114 C118 H11Q 109.5
C114 C118 H11R 109.5
C2AA C114 C115 118.7(3)
C2AA C114 C118 120.9(3)
C115 C114 C118 120.3(3)
N1 Si2 U1 38.89(8)
N1 Si2 C123 109.27(13)
N1 Si2 C122 114.18(14)
N1 Si2 C121 113.76(13)
C123 Si2 U1 71.40(10)
C122 Si2 U1 116.61(11)
C122 Si2 C123 104.59(15)
C121 Si2 U1 135.64(11)
C121 Si2 C123 107.89(15)
C121 Si2 C122 106.60(15)

loop_
_geom_bond_atom_site_label_1
_geom_bond_atom_site_label_2
_geom_bond_distance
U1 Si5 3.3480(8)
U1 Si4 3.3795(8)
U1 O1 2.1559(18)
U1 N1 2.262(2)
U1 N3 2.256(2)
U1 N2 2.285(2)
U1 Si2 3.3373(8)
Si5 N3 1.744(2)
Si5 C351 1.872(3)
Si5 C352 1.867(3)
Si5 C353 1.868(3)
Si1 N1 1.748(2)
Si1 C113 1.874(3)
Si1 C112 1.873(3)
Si1 C111 1.873(3)
Si6 N3 1.756(2)
Si6 C362 1.854(3)
Si6 C363 1.864(4)
Si6 C361 1.877(3)
Si3 N2 1.749(2)
Si3 C232 1.881(3)
Si3 C231 1.864(3)
Si3 C233 1.868(3)
Si4 N2 1.743(2)
Si4 C242 1.872(3)
Si4 C243 1.864(3)
Si4 C241 1.868(3)
O1 B1 1.365(4)
N1 Si2 1.745(2)
C123 H12A 0.9600
C123 H12B 0.9600
C123 H12C 0.9600
C123 Si2 1.880(3)
C120 C125 1.410(4)
C120 C3AA 1.425(4)
C120 B1 1.589(4)
C351 H35A 0.9600
C351 H35B 0.9600
C351 H35C 0.9600
C0AA C1AA 1.408(4)
C0AA B1 1.594(4)
C0AA C116 1.406(4)
C113 H11A 0.9600
C113 H11B 0.9600
C113 H11C 0.9600
C242 H24A 0.9600
C242 H24B 0.9600
C242 H24C 0.9600
C125 C124 1.387(4)
C125 C128 1.517(4)
C3AA C4AA 1.385(4)
C3AA C126 1.509(4)
C122 H12D 0.9600
C122 H12E 0.9600
C122 H12F 0.9600
C122 Si2 1.871(3)
C112 H11D 0.9600
C112 H11E 0.9600
C112 H11F 0.9600
C124 H124 0.9300
C124 C5AA 1.385(4)
C243 H24D 0.9600
C243 H24E 0.9600
C243 H24F 0.9600
C362 H36A 0.9600
C362 H36B 0.9600
C362 H36C 0.9600
C352 H35D 0.9600
C352 H35E 0.9600
C352 H35F 0.9600
C1AA C117 1.508(4)
C1AA C2AA 1.391(4)
C4AA H4AA 0.9300
C4AA C5AA 1.384(4)
C128 H12G 0.9600
C128 H12H 0.9600
C128 H12I 0.9600
C121 H12J 0.9600
C121 H12K 0.9600
C121 H12L 0.9600
C121 Si2 1.866(3)
C232 H23A 0.9600
C232 H23B 0.9600
C232 H23C 0.9600
C126 H12M 0.9600
C126 H12N 0.9600
C126 H12O 0.9600
C116 C119 1.507(4)
C116 C115 1.388(4)
C363 H36D 0.9600
C363 H36E 0.9600
C363 H36F 0.9600
C5AA C127 1.508(4)
C111 H11G 0.9600
C111 H11H 0.9600
C111 H11I 0.9600
C361 H36G 0.9600
C361 H36H 0.9600
C361 H36I 0.9600
C353 H35G 0.9600
C353 H35H 0.9600
C353 H35I 0.9600
C117 H11J 0.9600
C117 H11K 0.9600
C117 H11L 0.9600
C241 H24G 0.9600
C241 H24H 0.9600
C241 H24I 0.9600
C2AA H2AA 0.9300
C2AA C114 1.370(5)
C119 H11M 0.9600
C119 H11N 0.9600
C119 H11O 0.9600
C231 H23D 0.9600
C231 H23E 0.9600
C231 H23F 0.9600
C233 H23G 0.9600
C233 H23H 0.9600
C233 H23I 0.9600
C127 H12P 0.9600
C127 H12Q 0.9600
C127 H12R 0.9600
C115 H115 0.9300
C115 C114 1.379(5)
C118 H11P 0.9600
C118 H11Q 0.9600
C118 H11R 0.9600
C118 C114 1.523(5)

loop_
_exptl_oxdiff_crystal_face_indexfrac_h
_exptl_oxdiff_crystal_face_indexfrac_k
_exptl_oxdiff_crystal_face_indexfrac_l
_exptl_oxdiff_crystal_face_x
_exptl_oxdiff_crystal_face_y
_exptl_oxdiff_crystal_face_z
10.9942 0.9814 13.9820 0.1594 0.9393 -0.3069
-10.9942 -0.9814 -13.9820 -0.1594 -0.9393 0.3069
2.9899 16.9925 -12.9826 -0.0624 -0.4228 -0.9122
-2.9899 -16.9925 12.9826 0.0624 0.4228 0.9122
-5.9894 7.9732 16.9928 -0.8246 0.5353 -0.2051
5.9894 -7.9732 -16.9928 0.8246 -0.5353 0.2051
